data_7212590
loop_
_publ_author_name
'Thu\'ery, Pierre'
'Masci, Bernardo'

_publ_section_title
;
 Lanthanide--organic assemblies with pyrazinetetracarboxylic and
 benzophenone-3,3&#x2032;,4,4&#x2032;-tetracarboxylic acids
;
_journal_issue 10
_journal_name_full CrystEngComm
_journal_page_first 2982
_journal_paper_doi 10.1039/c002054k
_journal_volume 12
_journal_year 2010
_chemical_formula_sum 'C17 H15 O13 Tb'
_chemical_formula_weight 586.21
_space_group_IT_number 2
_symmetry_cell_setting triclinic
_symmetry_space_group_name_Hall '-P 1'
_symmetry_space_group_name_H-M 'P -1'
_atom_sites_solution_hydrogens geom
_atom_sites_solution_primary direct
_atom_sites_solution_secondary difmap
_audit_creation_method SHELXL-97
_cell_angle_alpha 72.998(6)
_cell_angle_beta 83.552(7)
_cell_angle_gamma 83.817(7)
_cell_formula_units_Z 2
_cell_length_a 7.3207(7)
_cell_length_b 10.0387(12)
_cell_length_c 12.6282(18)
_cell_measurement_reflns_used 32048
_cell_measurement_temperature 150(2)
_cell_measurement_theta_max 25.68
_cell_measurement_theta_min 2.13
_cell_volume 879.13(19)
_computing_cell_refinement 'HKL2000 (Otwinowski & Minor, 1997)'
_computing_data_collection 'COLLECT (Nonius, 1998)'
_computing_data_reduction 'HKL2000 (Otwinowski & Minor, 1997)'
_computing_molecular_graphics 'SHELXTL (Sheldrick, 2008)'
_computing_publication_material 'SHELXTL (Sheldrick, 2008); PLATON (Spek, 2003)'
_computing_structure_refinement 'SHELXL-97 (Sheldrick, 2008)'
_computing_structure_solution 'SHELXS-97 (Sheldrick, 2008)'
_diffrn_ambient_temperature 150(2)
_diffrn_measured_fraction_theta_full 0.999
_diffrn_measured_fraction_theta_max 0.999
_diffrn_measurement_device_type 'Nonius Kappa-CCD area-detector diffractometer'
_diffrn_measurement_method 'two \f and five \w scans with 2\% steps (500 frames)'
_diffrn_radiation_monochromator graphite
_diffrn_radiation_source 'fine-focus sealed tube'
_diffrn_radiation_type MoK\a
_diffrn_radiation_wavelength 0.71073
_diffrn_reflns_av_R_equivalents 0.0876
_diffrn_reflns_av_sigmaI/netI 0.1054
_diffrn_reflns_limit_h_max 8
_diffrn_reflns_limit_h_min -8
_diffrn_reflns_limit_k_max 12
_diffrn_reflns_limit_k_min -12
_diffrn_reflns_limit_l_max 15
_diffrn_reflns_limit_l_min -15
_diffrn_reflns_number 32048
_diffrn_reflns_theta_full 25.68
_diffrn_reflns_theta_max 25.68
_diffrn_reflns_theta_min 2.13
_diffrn_standards_decay_% 0
_diffrn_standards_interval_time 0
_diffrn_standards_number 0
_exptl_absorpt_coefficient_mu 4.101
_exptl_absorpt_correction_T_max 0.849
_exptl_absorpt_correction_T_min 0.696
_exptl_absorpt_correction_type multi-scan
_exptl_absorpt_process_details 'SCALEPACK (Otwinowski & Minor, 1997)'
_exptl_crystal_colour colourless
_exptl_crystal_density_diffrn 2.215
_exptl_crystal_density_method 'not measured'
_exptl_crystal_description needle
_exptl_crystal_F_000 572
_exptl_crystal_size_max 0.15
_exptl_crystal_size_mid 0.06
_exptl_crystal_size_min 0.04
_refine_diff_density_max 2.967
_refine_diff_density_min -1.606
_refine_diff_density_rms 0.424
_refine_ls_extinction_method none
_refine_ls_goodness_of_fit_ref 1.041
_refine_ls_hydrogen_treatment constr
_refine_ls_matrix_type full
_refine_ls_number_parameters 280
_refine_ls_number_reflns 3336
_refine_ls_number_restraints 0
_refine_ls_restrained_S_all 1.041
_refine_ls_R_factor_all 0.0853
_refine_ls_R_factor_gt 0.0666
_refine_ls_shift/su_max 0.000
_refine_ls_shift/su_mean 0.000
_refine_ls_structure_factor_coef Fsqd
_refine_ls_weighting_details 'calc w=1/[\s^2^(Fo^2^)+(0.1136P)^2^] where P=(Fo^2^+2Fc^2^)/3'
_refine_ls_weighting_scheme calc
_refine_ls_wR_factor_gt 0.1737
_refine_ls_wR_factor_ref 0.1829
_reflns_number_gt 2647
_reflns_number_total 3336
_reflns_threshold_expression >2sigma(I)
_cod_data_source_file c002054k.txt
_cod_data_source_block 5
_cod_database_code 7212590

loop_
_symmetry_equiv_pos_as_xyz
'x, y, z'
'-x, -y, -z'

loop_
_atom_site_label
_atom_site_type_symbol
_atom_site_fract_x
_atom_site_fract_y
_atom_site_fract_z
_atom_site_U_iso_or_equiv
_atom_site_adp_type
_atom_site_occupancy
_atom_site_symmetry_multiplicity
_atom_site_calc_flag
_atom_site_refinement_flags
Tb Tb -0.24334(7) 0.95600(5) -0.04621(5) 0.0297(2) Uani 1 1 d .
O1 O -0.1445(11) 0.7159(8) 0.0784(8) 0.0365(19) Uani 1 1 d .
O2 O 0.0709(11) 0.8645(8) 0.0160(7) 0.0316(18) Uani 1 1 d .
O3 O 0.4685(11) 0.8571(8) 0.0263(7) 0.0317(18) Uani 1 1 d .
O4 O 0.5082(13) 0.6618(9) -0.0247(8) 0.041(2) Uani 1 1 d .
O5 O 0.6216(13) 0.4255(10) 0.4255(9) 0.050(2) Uani 1 1 d .
O6 O 0.5818(11) 0.0210(9) 0.7982(7) 0.039(2) Uani 1 1 d .
O7 O 0.2785(11) 0.0528(9) 0.8510(7) 0.0350(19) Uani 1 1 d .
O8 O 0.3054(14) -0.1998(9) 0.7665(8) 0.047(2) Uani 1 1 d .
H8 H 0.2653 -0.2687 0.8057 0.056 Uiso 1 1 d R
O9 O 0.0900(15) -0.1859(11) 0.6544(10) 0.059(3) Uani 1 1 d .
O10 O -0.0546(12) 1.0520(9) -0.2105(7) 0.038(2) Uani 1 1 d .
H10A H 0.0607 1.0803 -0.2012 0.046 Uiso 1 1 d R
H10B H -0.0719 1.0889 -0.2791 0.046 Uiso 1 1 d R
O11 O -0.1822(13) 0.7772(9) -0.1432(8) 0.042(2) Uani 1 1 d .
H11A H -0.2695 0.7424 -0.1533 0.050 Uiso 1 1 d R
H11B H -0.0972 0.7868 -0.1924 0.050 Uiso 1 1 d R
O12 O -0.0961(16) 1.2364(11) -0.4309(10) 0.058(3) Uani 1 1 d .
H12A H -0.2087 1.2888 -0.4466 0.070 Uiso 1 1 d R
H12B H -0.0621 1.2190 -0.5034 0.070 Uiso 1 1 d R
O13 O 0.1991(14) -0.4312(9) 0.9155(8) 0.045(2) Uani 1 1 d .
C1 C 0.1412(16) 0.6524(11) 0.1582(11) 0.034(3) Uani 1 1 d .
C2 C 0.3333(18) 0.6529(11) 0.1422(11) 0.035(3) Uani 1 1 d .
C3 C 0.4406(17) 0.5658(12) 0.2276(10) 0.033(3) Uani 1 1 d .
H3 H 0.5683 0.5671 0.2188 0.040 Uiso 1 1 calc R
C4 C 0.3571(18) 0.4786(12) 0.3243(11) 0.037(3) Uani 1 1 d .
C5 C 0.1665(18) 0.4785(12) 0.3397(12) 0.040(3) Uani 1 1 d .
H5 H 0.1104 0.4210 0.4041 0.047 Uiso 1 1 calc R
C6 C 0.0574(18) 0.5671(12) 0.2560(12) 0.039(3) Uani 1 1 d .
H6 H -0.0705 0.5684 0.2666 0.046 Uiso 1 1 calc R
C7 C 0.0169(17) 0.7459(12) 0.0805(11) 0.036(3) Uani 1 1 d .
C8 C 0.4416(17) 0.7276(12) 0.0395(10) 0.033(3) Uani 1 1 d .
C9 C 0.4717(19) 0.3896(14) 0.4115(12) 0.043(3) Uani 1 1 d .
C10 C 0.4059(18) 0.2541(13) 0.4820(11) 0.037(3) Uani 1 1 d .
C11 C 0.4380(17) 0.2085(12) 0.5917(11) 0.037(3) Uani 1 1 d .
H11 H 0.5007 0.2629 0.6216 0.045 Uiso 1 1 calc R
C12 C 0.3774(18) 0.0795(13) 0.6608(10) 0.036(3) Uani 1 1 d .
C13 C 0.2861(18) -0.0014(13) 0.6141(11) 0.037(3) Uani 1 1 d .
C14 C 0.2598(17) 0.0437(12) 0.5015(12) 0.039(3) Uani 1 1 d .
H14 H 0.2042 -0.0125 0.4696 0.046 Uiso 1 1 calc R
C15 C 0.3162(19) 0.1726(13) 0.4360(12) 0.041(3) Uani 1 1 d .
H15 H 0.2935 0.2038 0.3613 0.050 Uiso 1 1 calc R
C16 C 0.4158(17) 0.0447(12) 0.7805(10) 0.034(3) Uani 1 1 d .
C17 C 0.2186(18) -0.1397(13) 0.6798(12) 0.039(3) Uani 1 1 d .

loop_
_atom_site_aniso_label
_atom_site_aniso_U_11
_atom_site_aniso_U_22
_atom_site_aniso_U_33
_atom_site_aniso_U_23
_atom_site_aniso_U_13
_atom_site_aniso_U_12
Tb 0.0283(3) 0.0261(3) 0.0337(4) -0.0054(2) -0.0061(2) -0.0031(2)
O1 0.033(5) 0.031(4) 0.044(5) -0.008(4) -0.002(4) 0.000(3)
O2 0.033(4) 0.027(4) 0.036(5) -0.009(4) -0.009(4) 0.002(3)
O3 0.029(4) 0.030(4) 0.033(5) -0.005(3) 0.003(3) -0.005(3)
O4 0.045(5) 0.032(4) 0.046(6) -0.013(4) -0.001(4) -0.007(4)
O5 0.043(6) 0.043(5) 0.058(6) 0.000(5) -0.012(5) -0.012(4)
O6 0.028(5) 0.053(5) 0.037(5) -0.011(4) -0.005(4) -0.001(4)
O7 0.034(5) 0.037(4) 0.032(5) -0.005(4) -0.008(4) -0.006(4)
O8 0.065(6) 0.028(4) 0.045(6) 0.002(4) -0.022(5) -0.010(4)
O9 0.059(7) 0.051(6) 0.064(7) 0.002(5) -0.029(6) -0.023(5)
O10 0.041(5) 0.038(5) 0.035(5) -0.007(4) -0.003(4) -0.008(4)
O11 0.046(5) 0.036(5) 0.047(6) -0.021(4) 0.004(4) -0.008(4)
O12 0.063(7) 0.049(6) 0.061(7) -0.011(5) -0.015(6) 0.001(5)
O13 0.058(6) 0.030(4) 0.048(6) -0.007(4) -0.008(5) -0.009(4)
C1 0.032(6) 0.019(5) 0.046(7) 0.001(5) -0.005(5) -0.005(4)
C2 0.043(7) 0.021(5) 0.041(7) -0.005(5) -0.011(6) -0.001(5)
C3 0.035(6) 0.027(6) 0.036(7) -0.001(5) -0.009(5) -0.008(5)
C4 0.042(7) 0.022(5) 0.043(7) 0.001(5) -0.018(6) -0.001(5)
C5 0.041(7) 0.023(6) 0.046(8) 0.005(5) -0.005(6) -0.002(5)
C6 0.033(7) 0.030(6) 0.049(8) -0.002(6) -0.007(6) -0.003(5)
C7 0.034(7) 0.029(6) 0.046(8) -0.007(5) -0.011(6) -0.004(5)
C8 0.034(6) 0.028(6) 0.037(7) -0.009(5) -0.004(5) -0.005(5)
C9 0.041(8) 0.040(7) 0.043(8) -0.004(6) -0.003(6) 0.000(6)
C10 0.041(7) 0.039(7) 0.030(7) -0.009(5) -0.009(5) 0.003(5)
C11 0.033(7) 0.030(6) 0.045(8) -0.004(5) -0.005(6) -0.008(5)
C12 0.039(7) 0.035(6) 0.031(7) -0.005(5) -0.008(5) -0.001(5)
C13 0.039(7) 0.032(6) 0.039(7) -0.010(5) -0.001(6) -0.001(5)
C14 0.035(7) 0.033(6) 0.050(8) -0.011(6) -0.015(6) -0.004(5)
C15 0.046(8) 0.033(6) 0.041(8) -0.004(6) -0.012(6) 0.005(6)
C16 0.039(7) 0.026(6) 0.035(7) -0.005(5) 0.000(6) -0.007(5)
C17 0.036(7) 0.037(7) 0.045(8) -0.012(6) -0.005(6) -0.001(5)

loop_
_atom_type_symbol
_atom_type_description
_atom_type_scat_dispersion_real
_atom_type_scat_dispersion_imag
_atom_type_scat_source
C C 0.0033 0.0016 'International Tables Vol C Tables 4.2.6.8 and 6.1.1.4'
H H 0.0000 0.0000 'International Tables Vol C Tables 4.2.6.8 and 6.1.1.4'
O O 0.0106 0.0060 'International Tables Vol C Tables 4.2.6.8 and 6.1.1.4'
Tb Tb -0.1723 4.1537 'International Tables Vol C Tables 4.2.6.8 and 6.1.1.4'

loop_
_geom_angle_atom_site_label_1
_geom_angle_atom_site_label_2
_geom_angle_atom_site_label_3
_geom_angle
_geom_angle_site_symmetry_1
_geom_angle_site_symmetry_3
O6 Tb O10 69.6(3) 1_464 .
O6 Tb O3 76.5(3) 1_464 1_455
O10 Tb O3 144.7(3) . 1_455
O6 Tb O3 71.9(3) 1_464 2_575
O10 Tb O3 105.5(3) . 2_575
O3 Tb O3 71.9(3) 1_455 2_575
O6 Tb O7 139.6(3) 1_464 2_566
O10 Tb O7 140.0(3) . 2_566
O3 Tb O7 74.2(3) 1_455 2_566
O3 Tb O7 72.9(3) 2_575 2_566
O6 Tb O11 71.5(3) 1_464 .
O10 Tb O11 73.3(3) . .
O3 Tb O11 87.2(3) 1_455 .
O3 Tb O11 141.2(3) 2_575 .
O7 Tb O11 133.2(3) 2_566 .
O6 Tb O2 117.3(3) 1_464 2_575
O10 Tb O2 71.2(3) . 2_575
O3 Tb O2 136.2(3) 1_455 2_575
O3 Tb O2 73.9(3) 2_575 2_575
O7 Tb O2 70.1(3) 2_566 2_575
O11 Tb O2 136.2(3) . 2_575
O6 Tb O2 143.4(3) 1_464 .
O10 Tb O2 79.0(3) . .
O3 Tb O2 127.8(3) 1_455 .
O3 Tb O2 136.8(3) 2_575 .
O7 Tb O2 77.1(3) 2_566 .
O11 Tb O2 81.8(3) . .
O2 Tb O2 67.0(3) 2_575 .
O6 Tb O1 130.7(3) 1_464 .
O10 Tb O1 118.7(3) . .
O3 Tb O1 77.0(3) 1_455 .
O3 Tb O1 134.9(3) 2_575 .
O7 Tb O1 67.7(3) 2_566 .
O11 Tb O1 66.3(3) . .
O2 Tb O1 110.7(3) 2_575 .
O2 Tb O1 51.8(3) . .
C7 O1 Tb 93.9(7) . .
C7 O2 Tb 133.1(8) . 2_575
C7 O2 Tb 94.4(7) . .
Tb O2 Tb 113.0(3) 2_575 .
C8 O3 Tb 123.6(7) . 1_655
C8 O3 Tb 128.0(7) . 2_575
Tb O3 Tb 108.1(3) 1_655 2_575
C16 O6 Tb 137.2(8) . 1_646
C16 O7 Tb 134.8(8) . 2_566
C17 O8 H8 115.4 . .
Tb O10 H10A 116.6 . .
Tb O10 H10B 135.6 . .
H10A O10 H10B 105.5 . .
Tb O11 H11A 116.8 . .
Tb O11 H11B 117.6 . .
H11A O11 H11B 115.9 . .
H12A O12 H12B 98.7 . .
C2 C1 C6 120.3(11) . .
C2 C1 C7 123.3(11) . .
C6 C1 C7 116.3(11) . .
C1 C2 C3 118.6(11) . .
C1 C2 C8 126.2(11) . .
C3 C2 C8 114.9(11) . .
C4 C3 C2 121.1(11) . .
C4 C3 H3 119.4 . .
C2 C3 H3 119.4 . .
C5 C4 C3 120.0(11) . .
C5 C4 C9 120.0(12) . .
C3 C4 C9 120.0(12) . .
C4 C5 C6 119.5(12) . .
C4 C5 H5 120.2 . .
C6 C5 H5 120.2 . .
C1 C6 C5 120.5(12) . .
C1 C6 H6 119.7 . .
C5 C6 H6 119.7 . .
O1 C7 O2 119.2(11) . .
O1 C7 C1 120.7(11) . .
O2 C7 C1 120.0(10) . .
O4 C8 O3 123.7(11) . .
O4 C8 C2 118.2(10) . .
O3 C8 C2 118.0(10) . .
O5 C9 C4 121.0(12) . .
O5 C9 C10 119.9(12) . .
C4 C9 C10 119.1(12) . .
C11 C10 C15 120.0(12) . .
C11 C10 C9 119.9(12) . .
C15 C10 C9 120.1(12) . .
C10 C11 C12 121.1(12) . .
C10 C11 H11 119.4 . .
C12 C11 H11 119.4 . .
C13 C12 C11 118.6(12) . .
C13 C12 C16 125.9(11) . .
C11 C12 C16 115.5(11) . .
C14 C13 C12 119.9(12) . .
C14 C13 C17 117.5(12) . .
C12 C13 C17 122.6(12) . .
C13 C14 C15 120.5(12) . .
C13 C14 H14 119.8 . .
C15 C14 H14 119.8 . .
C10 C15 C14 120.0(13) . .
C10 C15 H15 120.0 . .
C14 C15 H15 120.0 . .
O6 C16 O7 127.4(12) . .
O6 C16 C12 115.2(11) . .
O7 C16 C12 117.2(11) . .
O9 C17 O8 124.2(13) . .
O9 C17 C13 122.0(13) . .
O8 C17 C13 113.8(11) . .

loop_
_geom_bond_atom_site_label_1
_geom_bond_atom_site_label_2
_geom_bond_distance
_geom_bond_site_symmetry_2
Tb O6 2.358(9) 1_464
Tb O10 2.370(9) .
Tb O3 2.400(8) 1_455
Tb O3 2.412(8) 2_575
Tb O7 2.427(8) 2_566
Tb O11 2.431(8) .
Tb O2 2.447(8) 2_575
Tb O2 2.506(8) .
Tb O1 2.544(8) .
O1 C7 1.255(15) .
O2 C7 1.304(15) .
O2 Tb 2.447(8) 2_575
O3 C8 1.296(14) .
O3 Tb 2.400(8) 1_655
O3 Tb 2.412(8) 2_575
O4 C8 1.219(15) .
O5 C9 1.238(17) .
O6 C16 1.245(15) .
O6 Tb 2.358(9) 1_646
O7 C16 1.278(15) .
O7 Tb 2.427(8) 2_566
O8 C17 1.286(16) .
O8 H8 0.7879 .
O9 C17 1.205(16) .
O10 H10A 0.9492 .
O10 H10B 0.8548 .
O11 H11A 0.7994 .
O11 H11B 0.8206 .
O12 H12A 0.9373 .
O12 H12B 0.9806 .
C1 C2 1.398(17) .
C1 C6 1.400(18) .
C1 C7 1.467(16) .
C2 C3 1.427(16) .
C2 C8 1.484(18) .
C3 C4 1.398(18) .
C3 H3 0.9300 .
C4 C5 1.387(18) .
C4 C9 1.478(17) .
C5 C6 1.426(17) .
C5 H5 0.9300 .
C6 H6 0.9300 .
C9 C10 1.487(19) .
C10 C11 1.365(18) .
C10 C15 1.386(19) .
C11 C12 1.418(17) .
C11 H11 0.9300 .
C12 C13 1.393(18) .
C12 C16 1.500(18) .
C13 C14 1.39(2) .
C13 C17 1.498(18) .
C14 C15 1.393(18) .
C14 H14 0.9300 .
C15 H15 0.9300 .

loop_
_geom_hbond_atom_site_label_D
_geom_hbond_atom_site_label_H
_geom_hbond_atom_site_label_A
_geom_hbond_distance_DH
_geom_hbond_distance_HA
_geom_hbond_distance_DA
_geom_hbond_angle_DHA
_geom_hbond_site_symmetry_A
O8 H8 O13 0.79 1.87 2.654(13) 170.2 .
O10 H10A O7 0.95 1.76 2.642(12) 153.9 1_564
O10 H10B O12 0.85 2.06 2.885(14) 160.8 .
O11 H11A O4 0.80 2.20 2.740(13) 124.7 1_455
O11 H11B O9 0.82 2.21 3.017(16) 169.1 1_564
O12 H12A O5 0.94 2.20 3.024(14) 146.8 1_464
O12 H12B O9 0.98 2.06 3.004(17) 159.8 2_565
